data_4117958
loop_
_publ_author_name
'In Chung'
'Jung-Hwan Song'
'Jino Im'
'John Androulakis'
'Christos D. Malliakas'
'Hao Li'
'Arthur J. Freeman'
'John T. Kenney'
'Mercouri G. Kanatzidis'

_publ_contact_author_address
;
Prof. Mercouri Kanatzidis
Department of Chemistry
Northwestern University
Evanston
IL
60208
UNITED STATES OF AMERICA
;
_publ_contact_author_email m-kanatzidis@northwestern.edu
_publ_contact_author_name 'Prof. Mercouri G. Kanatzidis'
_publ_section_title
;
 CsSnI3: Semiconductor or Metal? High Electrical Conductivity and Strong
 Near-Infrared Photoluminescence from a Single Material. High Hole
 Mobility and Phase-Transitions
;
_journal_name_full 'Journal of the American Chemical Society'
_journal_page_first 8579
_journal_page_last 8587
_journal_paper_doi 10.1021/ja301539s
_journal_volume 134
_journal_year 2012
_chemical_formula_sum 'Cs I3 Sn'
_chemical_formula_weight 632.30
_chemical_name_systematic
; 
 ? 
;
_space_group_IT_number 127
_symmetry_cell_setting tetragonal
_symmetry_space_group_name_Hall '-P 4 2ab'
_symmetry_space_group_name_H-M 'P 4/m b m'
_atom_sites_solution_hydrogens none
_atom_sites_solution_primary direct
_atom_sites_solution_secondary difmap
_audit_creation_method SHELXL-97
_cell_angle_alpha 90.00
_cell_angle_beta 90.00
_cell_angle_gamma 90.00
_cell_formula_units_Z 2
_cell_length_a 8.7182(8)
_cell_length_b 8.7182(8)
_cell_length_c 6.1908(6)
_cell_measurement_temperature 380(2)
_cell_volume 470.54(8)
_computing_structure_refinement 'SHELXL-97 (Sheldrick, 2008)'
_computing_structure_solution 'SHELXS-97 (Sheldrick, 2008)'
_diffrn_ambient_temperature 380(2)
_diffrn_measured_fraction_theta_full 0.997
_diffrn_measured_fraction_theta_max 0.997
_diffrn_radiation_monochromator graphite
_diffrn_radiation_source 'fine-focus sealed tube'
_diffrn_radiation_type MoK\a
_diffrn_radiation_wavelength 0.71073
_diffrn_reflns_av_R_equivalents 0.1213
_diffrn_reflns_av_sigmaI/netI 0.0325
_diffrn_reflns_limit_h_max 11
_diffrn_reflns_limit_h_min -11
_diffrn_reflns_limit_k_max 10
_diffrn_reflns_limit_k_min -10
_diffrn_reflns_limit_l_max 7
_diffrn_reflns_limit_l_min -8
_diffrn_reflns_number 3641
_diffrn_reflns_theta_full 27.46
_diffrn_reflns_theta_max 27.46
_diffrn_reflns_theta_min 3.29
_exptl_absorpt_coefficient_mu 16.271
_exptl_absorpt_correction_T_max 0.8131
_exptl_absorpt_correction_T_min 0.5013
_exptl_absorpt_correction_type numerical
_exptl_crystal_density_diffrn 4.463
_exptl_crystal_F_000 528
_exptl_crystal_size_max 0.076
_exptl_crystal_size_mid 0.075
_exptl_crystal_size_min 0.020
_refine_diff_density_max 2.091
_refine_diff_density_min -1.651
_refine_diff_density_rms 0.266
_refine_ls_extinction_expression Fc^*^=kFc[1+0.001xFc^2^\l^3^/sin(2\q)]^-1/4^
_refine_ls_extinction_method SHELXL
_refine_ls_goodness_of_fit_ref 1.128
_refine_ls_hydrogen_treatment none
_refine_ls_matrix_type full
_refine_ls_number_parameters 13
_refine_ls_number_reflns 320
_refine_ls_number_restraints 0
_refine_ls_restrained_S_all 1.128
_refine_ls_R_factor_all 0.0822
_refine_ls_R_factor_gt 0.0656
_refine_ls_shift/su_max 0.000
_refine_ls_shift/su_mean 0.000
_refine_ls_structure_factor_coef Fsqd
_refine_ls_weighting_details 'calc w=1/[\s^2^(Fo^2^)+(0.0437P)^2^+12.4366P] where P=(Fo^2^+2Fc^2^)/3'
_refine_ls_weighting_scheme calc
_refine_ls_wR_factor_gt 0.1520
_refine_ls_wR_factor_ref 0.1599
_reflns_number_gt 253
_reflns_number_total 320
_reflns_threshold_expression >2sigma(I)
_cod_data_source_file ja301539s_si_002_3.cif
_cod_data_source_block CsSnI3_B_beta
_cod_database_code 4117958

loop_
_symmetry_equiv_pos_as_xyz
'x, y, z'
'-x, -y, z'
'-y, x, z'
'y, -x, z'
'-x+1/2, y+1/2, -z'
'x+1/2, -y+1/2, -z'
'y+1/2, x+1/2, -z'
'-y+1/2, -x+1/2, -z'
'-x, -y, -z'
'x, y, -z'
'y, -x, -z'
'-y, x, -z'
'x-1/2, -y-1/2, z'
'-x-1/2, y-1/2, z'
'-y-1/2, -x-1/2, z'
'y-1/2, x-1/2, z'

loop_
_atom_site_label
_atom_site_type_symbol
_atom_site_fract_x
_atom_site_fract_y
_atom_site_fract_z
_atom_site_U_iso_or_equiv
_atom_site_adp_type
_atom_site_occupancy
_atom_site_symmetry_multiplicity
_atom_site_calc_flag
_atom_site_refinement_flags
I1 I 0.0000 0.0000 0.0000 0.152(3) Uani 1 8 d S
I2 I -0.2237(3) 0.2763(3) -0.5000 0.1261(16) Uani 1 4 d S
Sn Sn 0.0000 0.0000 -0.5000 0.0391(7) Uani 1 8 d S
Cs Cs -0.5000 0.0000 0.0000 0.1294(19) Uani 1 8 d S

loop_
_atom_site_aniso_label
_atom_site_aniso_U_11
_atom_site_aniso_U_22
_atom_site_aniso_U_33
_atom_site_aniso_U_23
_atom_site_aniso_U_13
_atom_site_aniso_U_12
I1 0.210(4) 0.210(4) 0.0340(18) 0.000 0.000 0.000
I2 0.0931(16) 0.0931(16) 0.192(4) 0.000 0.000 0.0570(18)
Sn 0.0386(9) 0.0386(9) 0.0402(12) 0.000 0.000 0.000
Cs 0.134(3) 0.134(3) 0.120(4) 0.000 0.000 0.040(3)

loop_
_atom_type_symbol
_atom_type_description
_atom_type_scat_dispersion_real
_atom_type_scat_dispersion_imag
_atom_type_scat_source
Sn Sn -0.6537 1.4246 'International Tables Vol C Tables 4.2.6.8 and 6.1.1.4'
I I -0.4742 1.8119 'International Tables Vol C Tables 4.2.6.8 and 6.1.1.4'
Cs Cs -0.3680 2.1192 'International Tables Vol C Tables 4.2.6.8 and 6.1.1.4'

loop_
_geom_angle_atom_site_label_1
_geom_angle_atom_site_label_2
_geom_angle_atom_site_label_3
_geom_angle
_geom_angle_site_symmetry_1
_geom_angle_site_symmetry_3
Sn I1 Sn 180.0 1_556 .
Sn I1 Cs 90.0 1_556 3_565
Sn I1 Cs 90.0 . 3_565
Sn I1 Cs 90.0 1_556 .
Sn I1 Cs 90.0 . .
Cs I1 Cs 90.0 3_565 .
Sn I1 Cs 90.0 1_556 1_655
Sn I1 Cs 90.0 . 1_655
Cs I1 Cs 90.0 3_565 1_655
Cs I1 Cs 180.0 . 1_655
Sn I1 Cs 90.0 1_556 3
Sn I1 Cs 90.0 . 3
Cs I1 Cs 180.0 3_565 3
Cs I1 Cs 90.0 . 3
Cs I1 Cs 90.0 1_655 3
Sn I2 Sn 167.98(15) 5_454 .
Sn I2 Cs 93.99(5) 5_454 3_565
Sn I2 Cs 93.99(5) . 3_565
Sn I2 Cs 93.99(5) 5_454 3_564
Sn I2 Cs 93.99(5) . 3_564
Cs I2 Cs 96.60(8) 3_565 3_564
I1 Sn I1 180.0 1_554 .
I1 Sn I2 90.0 1_554 11_554
I1 Sn I2 90.0 . 11_554
I1 Sn I2 90.0 1_554 3
I1 Sn I2 90.0 . 3
I2 Sn I2 180.00(8) 11_554 3
I1 Sn I2 90.0 1_554 9_554
I1 Sn I2 90.0 . 9_554
I2 Sn I2 90.0 11_554 9_554
I2 Sn I2 90.0 3 9_554
I1 Sn I2 90.0 1_554 .
I1 Sn I2 90.0 . .
I2 Sn I2 90.0 11_554 .
I2 Sn I2 90.0 3 .
I2 Sn I2 180.0 9_554 .
I2 Cs I2 96.60(8) 11_455 11_454
I2 Cs I2 83.40(8) 11_455 3_556
I2 Cs I2 180.00(7) 11_454 3_556
I2 Cs I2 180.00(7) 11_455 3
I2 Cs I2 83.40(8) 11_454 3
I2 Cs I2 96.60(8) 3_556 3
I2 Cs I1 118.06(2) 11_455 .
I2 Cs I1 118.06(2) 11_454 .
I2 Cs I1 61.94(2) 3_556 .
I2 Cs I1 61.94(2) 3 .
I2 Cs I1 61.94(2) 11_455 5_455
I2 Cs I1 61.94(2) 11_454 5_455
I2 Cs I1 118.06(2) 3_556 5_455
I2 Cs I1 118.06(2) 3 5_455
I1 Cs I1 90.0 . 5_455
I2 Cs I1 118.06(2) 11_455 5_445
I2 Cs I1 118.06(2) 11_454 5_445
I2 Cs I1 61.94(2) 3_556 5_445
I2 Cs I1 61.94(2) 3 5_445
I1 Cs I1 90.0 . 5_445
I1 Cs I1 180.0 5_455 5_445
I2 Cs I1 61.94(2) 11_455 1_455
I2 Cs I1 61.94(2) 11_454 1_455
I2 Cs I1 118.06(2) 3_556 1_455
I2 Cs I1 118.06(2) 3 1_455
I1 Cs I1 180.0 . 1_455
I1 Cs I1 90.0 5_455 1_455
I1 Cs I1 90.0 5_445 1_455

loop_
_geom_bond_atom_site_label_1
_geom_bond_atom_site_label_2
_geom_bond_distance
_geom_bond_site_symmetry_2
I1 Sn 3.0954(3) 1_556
I1 Sn 3.0954(3) .
I1 Cs 4.3591(4) 3_565
I1 Cs 4.3591(4) .
I1 Cs 4.3591(4) 1_655
I1 Cs 4.3591(4) 3
I2 Sn 3.0994(5) 5_454
I2 Sn 3.0994(5) .
I2 Cs 4.146(3) 3_565
I2 Cs 4.146(3) 3_564
Sn I1 3.0954(3) 1_554
Sn I2 3.0994(5) 11_554
Sn I2 3.0994(5) 3
Sn I2 3.0994(5) 9_554
Cs I2 4.146(3) 11_455
Cs I2 4.146(3) 11_454
Cs I2 4.146(3) 3_556
Cs I2 4.146(3) 3
Cs I1 4.3591(4) 5_455
Cs I1 4.3591(4) 5_445
Cs I1 4.3591(4) 1_455
